data_1558933
loop_
_publ_author_name
'Hakansson, Kjell'
'Lindahl, Martin'
'Svensson, Goran'
'Albertsson, Jorgen'

_publ_section_title
;
 The Structure of Two Solid Zinc Dipicolinate Complexes
;
_journal_name_full 'Acta Chemica Scandinavica'
_journal_page_first 449
_journal_page_last 455
_journal_paper_doi 10.3891/acta.chem.scand.47-0449
_journal_volume 47
_journal_year 1993
_chemical_formula_sum 'C14 H20 N2 O15 Zn2'
_chemical_formula_weight 587.13
_chemical_name_common
;
Zinc dipicolinate
;
_space_group_IT_number 14
_space_group_name_Hall '-P 2ybc'
_space_group_name_H-M_alt 'P 1 21/c 1'
_symmetry_cell_setting monoclinic
_symmetry_Int_Tables_number 14
_symmetry_space_group_name_Hall '-P 2ybc'
_symmetry_space_group_name_H-M 'P 1 21/c 1'
_cell_angle_alpha 90.
_cell_angle_beta 98.61(3)
_cell_angle_gamma 90.
_cell_formula_units_Z 4
_cell_length_a 8.382(2)
_cell_length_b 27.408(6)
_cell_length_c 9.709(3)
_cell_volume 2205.3(10)
_diffrn_ambient_temperature 292
_diffrn_radiation_probe x-ray
_diffrn_radiation_type MoK\a
_diffrn_radiation_wavelength 0.71069
_exptl_absorpt_coefficient_mu 2.303
_exptl_crystal_density_diffrn 1.78
_exptl_crystal_F_000 1192
_refine_ls_goodness_of_fit_ref 1.20
_refine_ls_number_reflns 2618
_refine_ls_R_factor_gt 0.037
_refine_ls_wR_factor_gt 0.046
_cod_data_source_file Acta-Chem-Scand-1993-47-449-1.cif
_cod_data_source_block 1
_cod_original_cell_volume 2205.4(7)
_cod_original_sg_symbol_H-M 'P 21/c'
_cod_database_code 1558933

loop_
_space_group_symop_id
_space_group_symop_operation_xyz
1 x,y,z
2 -x,1/2+y,1/2-z
3 -x,-y,-z
4 x,1/2-y,1/2+z

loop_
_atom_site_label
_atom_site_type_symbol
_atom_site_thermal_displace_type
_atom_site_fract_x
_atom_site_fract_y
_atom_site_fract_z
_atom_site_occupancy
_atom_site_U_iso_or_equiv
_atom_site_calc_flag
_atom_site_refinement_flags
_atom_site_disorder_assembly
_atom_site_disorder_group
Zn1 Zn Uiso -0.25978(6) 0.10154(2) 0.05492(5) 1.000 0.0291(2) . . . .
Zn2 Zn Uiso 0.25302(7) 0.11434(2) 0.15626(6) 1.000 0.0322(2) . . . .
Ow1 O Uiso -0.2984(5) 0.03250(10) -0.0310(4) 1.000 0.0500(10) . . . .
Ow2 O Uiso -0.4142(4) 0.13160(10) -0.1089(3) 1.000 0.0400(10) . . . .
Ow3 O Uiso -0.0596(5) 0.11770(10) -0.0388(4) 1.000 0.0550(10) . . . .
Ow4 O Uiso -0.2134(4) 0.16400(10) 0.1760(4) 1.000 0.0400(10) . . . .
Ow5 O Uiso -0.4771(4) 0.08890(10) 0.1527(3) 1.000 0.0360(10) . . . .
Ow6 O Uiso 0.2379(4) 0.42870(10) 0.4429(4) 1.000 0.0490(10) . . . .
O9 O Uiso -0.1087(4) 0.05980(10) 0.2005(3) 1.000 0.0370(10) . . . .
O9' O Uiso 0.5601(5) 0.20220(10) 0.3187(4) 1.000 0.0500(10) . . . .
O10 O Uiso 0.0454(4) 0.11380(10) 0.3362(4) 1.000 0.0380(10) . . . .
O10' O Uiso 0.4349(4) 0.13640(10) 0.3841(3) 1.000 0.0390(10) . . . .
O11 O Uiso 0.5030(4) 0.00220(10) 0.7466(3) 1.000 0.0390(10) . . . .
O11' O Uiso -0.0119(5) 0.1895(2) 0.7732(4) 1.000 0.0560(10) . . . .
O12 O Uiso 0.4227(4) 0.07690(10) 0.6743(3) 1.000 0.0370(10) . . . .
O12' O Uiso 0.1081(4) 0.12840(10) 0.6764(4) 1.000 0.0430(10) . . . .
N1 N Uiso 0.2161(4) 0.04320(10) 0.4690(3) 1.000 0.0240(10) . . . .
N1' N Uiso 0.2658(4) 0.18700(10) 0.5366(4) 1.000 0.0280(10) . . . .
C2 C Uiso 0.1056(5) 0.0294(2) 0.3614(5) 1.000 0.0280(10) . . . .
C2' C Uiso 0.3623(5) 0.2132(2) 0.4680(5) 1.000 0.0300(10) . . . .
C3 C Uiso 0.0853(5) -0.0191(2) 0.3233(5) 1.000 0.0320(10) . . . .
C3' C Uiso 0.3640(7) 0.2634(2) 0.4737(5) 1.000 0.042(2) . . . .
C4 C Uiso 0.1806(6) -0.0534(2) 0.3991(5) 1.000 0.035(2) . . . .
C4' C Uiso 0.2606(7) 0.2868(2) 0.5518(6) 1.000 0.049(2) . . . .
C5 C Uiso 0.2912(5) -0.0396(2) 0.5124(5) 1.000 0.0300(10) . . . .
C5' C Uiso 0.1616(7) 0.2590(2) 0.6249(6) 1.000 0.045(2) . . . .
C6 C Uiso 0.3063(5) 0.0095(2) 0.5445(4) 1.000 0.0240(10) . . . .
C6' C Uiso 0.1700(6) 0.2093(2) 0.6157(4) 1.000 0.032(2) . . . .
C7 C Uiso 0.0069(5) 0.0713(2) 0.2934(4) 1.000 0.0280(10) . . . .
C7' C Uiso 0.4627(5) 0.1816(2) 0.3834(5) 1.000 0.031(2) . . . .
Ow7 O Uiso 0.6575(5) 0.2934(2) 0.2383(5) 1.000 0.062(2) . . . .
C8 C Uiso 0.4211(5) 0.0305(2) 0.6657(4) 1.000 0.0280(10) . . . .
C8' C Uiso 0.0790(6) 0.1729(2) 0.6956(5) 1.000 0.037(2) . . . .

loop_
_atom_type_symbol
_atom_type_description
_atom_type_scat_dispersion_real
_atom_type_scat_dispersion_imag
_atom_type_scat_source
C C 0.0033 0.0016 ' International Tables Vol C Tables 4.2.6.8 and 6.1.1.4'
N N 0.0061 0.0033 ' International Tables Vol C Tables 4.2.6.8 and 6.1.1.4'
O O 0.0106 0.0060 ' International Tables Vol C Tables 4.2.6.8 and 6.1.1.4'
Zn Zn 0.2839 1.4301 ' International Tables Vol C Tables 4.2.6.8 and 6.1.1.4'

loop_
_geom_angle_atom_site_label_1
_geom_angle_atom_site_label_2
_geom_angle_atom_site_label_3
_geom_angle
_geom_angle_site_symmetry_1
_geom_angle_site_symmetry_2
_geom_angle_site_symmetry_3
_geom_angle_publ_flag
Ow1 Zn1 Ow2 90.69(14) . . . yes
Ow1 Zn1 Ow3 96.10(15) . . . yes
Ow1 Zn1 Ow4 169.42(15) . . . yes
Ow1 Zn1 Ow5 86.59(14) . . . yes
Ow1 Zn1 O9 79.34(14) . . . yes
Ow2 Zn1 Ow3 91.83(14) . . . yes
Ow2 Zn1 Ow4 98.60(13) . . . yes
Ow2 Zn1 Ow5 86.06(12) . . . yes
Ow2 Zn1 O9 169.95(12) . . . yes
Ow3 Zn1 Ow4 88.69(13) . . . yes
Ow3 Zn1 Ow5 176.61(12) . . . yes
Ow3 Zn1 O9 88.02(14) . . . yes
Ow4 Zn1 Ow5 89.00(13) . . . yes
Ow4 Zn1 O9 91.45(13) . . . yes
Ow5 Zn1 O9 94.52(12) . . . yes
O10 Zn2 O10' 78.25(11) . . . yes
Ow5 Zn2 O10 137.00(11) 1_655 . . yes
Ow6 Zn2 O10 128.33(11) 4_554 . . yes
Ow5 Zn2 O10' 68.70(11) 1_655 . . yes
Ow6 Zn2 O10' 144.92(12) 4_554 . . yes
Ow5 Zn2 Ow6 76.55(11) 1_655 . 4_554 yes
Zn1 Ow5 Zn2 144.24(14) . . 1_455 yes
Zn1 O9 C7 132.0(3) . . . yes
Zn2 O10 C7 87.1(3) . . . yes
Zn2 O10' C7' 108.3(3) . . . yes
C2 N1 C6 119.9(4) . . . yes
C2' N1' C6' 120.1(4) . . . yes
N1 C2 C3 121.4(4) . . . yes
N1 C2 C7 113.3(4) . . . yes
C3 C2 C7 125.2(4) . . . no
N1' C2' C3' 121.5(4) . . . yes
N1' C2' C7' 112.8(4) . . . yes
C3' C2' C7' 125.7(4) . . . no
C2 C3 C4 118.4(4) . . . no
C2' C3' C4' 118.6(5) . . . no
C3 C4 C5 120.4(5) . . . no
C3' C4' C5' 119.5(5) . . . no
C4 C5 C6 118.3(5) . . . no
C4' C5' C6' 118.0(5) . . . no
N1 C6 C5 121.5(4) . . . yes
N1 C6 C8 113.8(4) . . . yes
C5 C6 C8 124.7(4) . . . no
N1' C6' C5' 122.2(5) . . . yes
N1' C6' C8' 112.3(4) . . . yes
C5' C6' C8' 125.5(5) . . . no
O9 C7 O10 126.7(4) . . . yes
O9 C7 C2 115.8(4) . . . yes
O10 C7 C2 117.5(4) . . . yes
O9' C7' O10' 126.0(4) . . . yes
O9' C7' C2' 118.2(5) . . . yes
O10' C7' C2' 115.9(4) . . . yes
O11 C8 O12 125.8(4) . . . yes
O11 C8 C6 118.8(5) . . . yes
O12 C8 C6 115.4(4) . . . yes
O11' C8' O12' 126.6(5) . . . yes
O11' C8' C6' 117.9(5) . . . yes
O12' C8' C6' 115.6(4) . . . yes

loop_
_geom_bond_atom_site_label_1
_geom_bond_atom_site_label_2
_geom_bond_distance
_geom_bond_site_symmetry_1
_geom_bond_site_symmetry_2
_geom_bond_publ_flag
Zn1 Ow1 2.074(3) . . yes
Zn1 Ow2 2.066(3) . . yes
Zn1 Ow3 2.073(4) . . yes
Zn1 Ow4 2.080(3) . . yes
Zn1 Ow5 2.204(3) . . yes
Zn1 O9 2.092(3) . . yes
Zn2 O10 2.644(4) . . yes
Zn2 O10' 2.564(3) . . yes
Zn2 Ow5 2.372(3) . 1_655 yes
Zn2 Ow6 2.371(4) . 4_554 yes
O9 C7 1.261(5) . . yes
O9' C7' 1.238(6) . . yes
O10 C7 1.262(6) . . yes
O10' C7' 1.261(6) . . yes
O11 C8 1.236(6) . . yes
O11' C8' 1.236(7) . . yes
O12 C8 1.274(6) . . yes
O12' C8' 1.263(6) . . yes
N1 C2 1.343(6) . . yes
N1 C6 1.340(6) . . yes
N1' C2' 1.332(6) . . yes
N1' C6' 1.339(6) . . yes
C2 C3 1.384(8) . . no
C2 C7 1.509(7) . . no
C2' C3' 1.377(8) . . no
C2' C7' 1.530(7) . . no
C3 C4 1.374(7) . . no
C3' C4' 1.391(8) . . no
C4 C5 1.381(7) . . no
C4' C5' 1.396(8) . . no
C5 C6 1.383(8) . . no
C5' C6' 1.368(8) . . no
C6 C8 1.518(6) . . no
C6' C8' 1.535(7) . . no

loop_
_geom_torsion_atom_site_label_1
_geom_torsion_atom_site_label_2
_geom_torsion_atom_site_label_3
_geom_torsion_atom_site_label_4
_geom_torsion
_geom_torsion_site_symmetry_1
_geom_torsion_site_symmetry_2
_geom_torsion_site_symmetry_3
_geom_torsion_site_symmetry_4
_geom_torsion_publ_flag
Ow1 Zn1 Ow5 Zn2 -113.3(2) . . . 1_455 no
Ow2 Zn1 Ow5 Zn2 -22.4(2) . . . 1_455 no
Ow4 Zn1 Ow5 Zn2 76.3(2) . . . 1_455 no
O9 Zn1 Ow5 Zn2 167.7(2) . . . 1_455 no
Ow1 Zn1 O9 C7 162.6(4) . . . . no
Ow3 Zn1 O9 C7 66.0(4) . . . . no
Ow4 Zn1 O9 C7 -22.7(4) . . . . no
Ow5 Zn1 O9 C7 -111.8(4) . . . . no
O10' Zn2 O10 C7 -126.5(3) . . . . no
Ow5 Zn2 O10 C7 -86.5(3) 1_655 . . . no
Ow6 Zn2 O10 C7 27.9(3) 4_554 . . . no
O10 Zn2 O10' C7' -103.3(3) . . . . no
Ow5 Zn2 O10' C7' 104.8(3) 1_655 . . . no
Ow6 Zn2 O10' C7' 113.0(3) 4_554 . . . no
O10 Zn2 Ow5 Zn1 -154.67(19) . . 1_655 1_655 no
O10' Zn2 Ow5 Zn1 -112.3(2) . . 1_655 1_655 no
Zn1 O9 C7 C2 -169.6(3) . . . . no
Zn1 O9 C7 O10 11.9(7) . . . . no
Zn2 O10 C7 C2 86.4(4) . . . . no
Zn2 O10 C7 O9 -95.1(4) . . . . no
Zn2 O10' C7' O9' -77.8(5) . . . . no
Zn2 O10' C7' C2' 100.5(4) . . . . no
C6 N1 C2 C3 -2.0(6) . . . . no
C2 N1 C6 C8 -177.8(4) . . . . no
C6 N1 C2 C7 176.2(4) . . . . no
C2 N1 C6 C5 1.5(6) . . . . no
C6' N1' C2' C3' -1.4(7) . . . . no
C6' N1' C2' C7' 180.0(4) . . . . no
C2' N1' C6' C5' 2.8(7) . . . . no
C2' N1' C6' C8' -175.2(4) . . . . no
N1 C2 C7 O10 5.2(6) . . . . no
C3 C2 C7 O9 4.5(6) . . . . no
C3 C2 C7 O10 -176.8(4) . . . . no
N1 C2 C3 C4 0.5(7) . . . . no
C7 C2 C3 C4 -177.4(4) . . . . no
N1 C2 C7 O9 -173.5(4) . . . . no
N1' C2' C7' O9' -178.0(4) . . . . no
N1' C2' C3' C4' -0.8(8) . . . . no
C7' C2' C3' C4' 177.6(5) . . . . no
C3' C2' C7' O10' -175.0(5) . . . . no
N1' C2' C7' O10' 3.6(6) . . . . no
C3' C2' C7' O9' 3.5(7) . . . . no
C2 C3 C4 C5 1.4(7) . . . . no
C2' C3' C4' C5' 1.7(8) . . . . no
C3 C4 C5 C6 -1.8(7) . . . . no
C3' C4' C5' C6' -0.4(8) . . . . no
C4 C5 C6 C8 179.6(4) . . . . no
C4 C5 C6 N1 0.4(7) . . . . no
C4' C5' C6' N1' -1.9(8) . . . . no
C4' C5' C6' C8' 175.9(5) . . . . no
N1 C6 C8 O11 175.9(4) . . . . no
C5 C6 C8 O12 176.9(4) . . . . no
N1 C6 C8 O12 -3.8(5) . . . . no
C5 C6 C8 O11 -3.4(6) . . . . no
C5' C6' C8' O12' -177.4(5) . . . . no
N1' C6' C8' O11' 179.3(4) . . . . no
N1' C6' C8' O12' 0.6(6) . . . . no
C5' C6' C8' O11' 1.3(7) . . . . no
